data_4074853
loop_
_publ_author_name
'Crossley, Ian R.'
'Hill, Anthony F.'
'Humphrey, Elizabeth R.'
'Smith, Matthew K.'

_publ_section_title
;
 A Less Carbocentric View of Agostic Interactions:&#x00A0; The Complexes
 [Rh(\h4-cod){H2A(mt)2}] (A = B, C+; mt = Methimazolyl)
;
_journal_issue 9
_journal_name_full Organometallics
_journal_page_first 2242
_journal_paper_doi 10.1021/om050942i
_journal_volume 25
_journal_year 2006
_chemical_formula_sum 'C12 H13 Cl3 F6 N4 O2 P Rh S2'
_chemical_formula_weight 663.61
_chemical_name_systematic
;
 ?
;
_space_group_IT_number 14
_symmetry_cell_setting monoclinic
_symmetry_space_group_name_Hall '-P 2ybc'
_symmetry_space_group_name_H-M 'P 1 21/c 1'
_atom_sites_solution_hydrogens geom
_atom_sites_solution_primary direct
_atom_sites_solution_secondary difmap
_audit_creation_method SHELXL-97
_cell_angle_alpha 90.00
_cell_angle_beta 96.59(3)
_cell_angle_gamma 90.00
_cell_formula_units_Z 4
_cell_length_a 12.988(3)
_cell_length_b 11.315(2)
_cell_length_c 15.295(3)
_cell_measurement_reflns_used 23506
_cell_measurement_temperature 200(2)
_cell_measurement_theta_max 31.00
_cell_measurement_theta_min 2.91
_cell_volume 2232.9(8)
_computing_cell_refinement DENZO-SMN
_computing_data_collection 'Nonius Collect'
_computing_data_reduction 'X -Seed'
_computing_molecular_graphics 'X-Seed / POV-Ray'
_computing_publication_material 'Microsoft Office 2000'
_computing_structure_refinement 'SHELXL-97 (Sheldrick, 1997)'
_computing_structure_solution 'SHELXS-97 (Sheldrick, 1990)'
_diffrn_ambient_temperature 200(2)
_diffrn_measured_fraction_theta_full 0.996
_diffrn_measured_fraction_theta_max 0.996
_diffrn_measurement_device_type 'Nonius Kappa CCD'
_diffrn_measurement_method 'psi and omega scans'
_diffrn_radiation_monochromator graphite
_diffrn_radiation_source 'fine-focus sealed tube'
_diffrn_radiation_type MoK\a
_diffrn_radiation_wavelength 0.71073
_diffrn_reflns_av_R_equivalents 0.0678
_diffrn_reflns_av_sigmaI/netI 0.0384
_diffrn_reflns_limit_h_max 16
_diffrn_reflns_limit_h_min -16
_diffrn_reflns_limit_k_max 14
_diffrn_reflns_limit_k_min -14
_diffrn_reflns_limit_l_max 18
_diffrn_reflns_limit_l_min -19
_diffrn_reflns_number 46334
_diffrn_reflns_theta_full 27.55
_diffrn_reflns_theta_max 27.55
_diffrn_reflns_theta_min 2.95
_diffrn_standards_decay_% 0
_diffrn_standards_interval_count 0
_diffrn_standards_interval_time 0
_diffrn_standards_number 0
_exptl_absorpt_coefficient_mu 1.450
_exptl_absorpt_correction_T_max 0.913
_exptl_absorpt_correction_T_min 0.753
_exptl_absorpt_correction_type integration
_exptl_absorpt_process_details
;
Gaussian integration (Coppens, 1970)
;
_exptl_crystal_colour orange
_exptl_crystal_density_diffrn 1.970
_exptl_crystal_density_method 'not measured'
_exptl_crystal_description prism
_exptl_crystal_F_000 1300
_exptl_crystal_size_max 0.30
_exptl_crystal_size_mid 0.22
_exptl_crystal_size_min 0.08
_refine_diff_density_max 0.504
_refine_diff_density_min -0.891
_refine_diff_density_rms 0.099
_refine_ls_extinction_method none
_refine_ls_goodness_of_fit_ref 1.031
_refine_ls_hydrogen_treatment constr
_refine_ls_matrix_type full
_refine_ls_number_parameters 282
_refine_ls_number_reflns 5135
_refine_ls_number_restraints 0
_refine_ls_restrained_S_all 1.031
_refine_ls_R_factor_all 0.0612
_refine_ls_R_factor_gt 0.0365
_refine_ls_shift/su_max 0.006
_refine_ls_shift/su_mean 0.000
_refine_ls_structure_factor_coef Fsqd
_refine_ls_weighting_details 'calc w=1/[\s^2^(Fo^2^)+(0.0545P)^2^+0.6079P] where P=(Fo^2^+2Fc^2^)/3'
_refine_ls_weighting_scheme calc
_refine_ls_wR_factor_gt 0.0845
_refine_ls_wR_factor_ref 0.0971
_reflns_number_gt 3791
_reflns_number_total 5135
_reflns_threshold_expression >2sigma(I)
_cod_data_source_file om050942isi20051102_090405.cif
_cod_data_source_block c:ic2
_cod_depositor_comments
;
The following automatic conversions were performed:
'__audit_creation_method' tag replaced with '_audit_creation_method'.

Automatic conversion script
Id: cif_correct_tags 1440 2010-10-19 06:21:57Z saulius 
;
_cod_original_sg_symbol_H-M P21/c
_cod_database_code 4074853

loop_
_symmetry_equiv_pos_as_xyz
'x, y, z'
'-x, y+1/2, -z+1/2'
'-x, -y, -z'
'x, -y-1/2, z-1/2'

loop_
_atom_site_label
_atom_site_type_symbol
_atom_site_fract_x
_atom_site_fract_y
_atom_site_fract_z
_atom_site_U_iso_or_equiv
_atom_site_adp_type
_atom_site_occupancy
_atom_site_symmetry_multiplicity
_atom_site_calc_flag
_atom_site_refinement_flags
Rh1 Rh 0.503883(19) 0.34091(2) 0.583083(16) 0.02944(9) Uani 1 1 d .
Cl1 Cl 1.01013(8) 0.78754(9) 0.58618(6) 0.0512(3) Uani 1 1 d .
P1 P 0.86576(7) 0.36762(7) 0.62599(5) 0.02979(19) Uani 1 1 d .
F1 F 0.91735(16) 0.47159(18) 0.68705(13) 0.0454(5) Uani 1 1 d .
O1 O 0.6220(2) 0.3481(2) 0.42581(18) 0.0488(7) Uani 1 1 d .
C1 C 0.5784(3) 0.3446(3) 0.4858(2) 0.0361(8) Uani 1 1 d .
C4 C 0.2280(3) 0.3444(3) 0.5519(2) 0.0290(7) Uani 1 1 d .
H4A H 0.1617 0.3581 0.5144 0.035 Uiso 1 1 calc R
H4B H 0.2852 0.3592 0.5158 0.035 Uiso 1 1 calc R
Cl2 Cl 0.89061(8) 1.00128(8) 0.59033(6) 0.0506(2) Uani 1 1 d .
F2 F 0.94971(16) 0.3888(2) 0.55894(13) 0.0481(5) Uani 1 1 d .
O2 O 0.6148(2) 0.5518(2) 0.6677(2) 0.0566(7) Uani 1 1 d .
C2 C 0.5744(3) 0.4719(3) 0.6342(2) 0.0387(8) Uani 1 1 d .
Cl3 Cl 0.81370(8) 0.78429(9) 0.65824(6) 0.0501(2) Uani 1 1 d .
F3 F 0.81579(17) 0.26281(19) 0.56590(14) 0.0510(6) Uani 1 1 d .
C3 C 0.9247(3) 0.8683(3) 0.6446(2) 0.0386(8) Uani 1 1 d .
H3 H 0.9610 0.8872 0.7042 0.046 Uiso 1 1 calc R
F4 F 0.78339(17) 0.34597(18) 0.69460(14) 0.0468(5) Uani 1 1 d .
F5 F 0.94238(16) 0.27455(19) 0.67977(14) 0.0460(5) Uani 1 1 d .
F6 F 0.78956(16) 0.45939(18) 0.57314(14) 0.0458(5) Uani 1 1 d .
S11 S 0.41950(7) 0.16954(8) 0.52031(6) 0.0359(2) Uani 1 1 d .
N11 N 0.2324(2) 0.2223(2) 0.58190(16) 0.0265(5) Uani 1 1 d .
C11 C 0.3109(2) 0.1461(3) 0.57216(19) 0.0276(7) Uani 1 1 d .
N12 N 0.2846(2) 0.0439(2) 0.60778(17) 0.0309(6) Uani 1 1 d .
C12 C 0.1578(3) 0.1666(3) 0.6252(2) 0.0324(7) Uani 1 1 d .
H12 H 0.0954 0.2005 0.6406 0.039 Uiso 1 1 calc R
C13 C 0.1908(3) 0.0556(3) 0.6410(2) 0.0352(8) Uani 1 1 d .
H13 H 0.1560 -0.0042 0.6699 0.042 Uiso 1 1 calc R
C14 C 0.3424(3) -0.0668(3) 0.6070(3) 0.0463(9) Uani 1 1 d .
H14A H 0.3250 -0.1065 0.5503 0.069 Uiso 1 1 calc R
H14B H 0.3240 -0.1181 0.6545 0.069 Uiso 1 1 calc R
H14C H 0.4169 -0.0501 0.6158 0.069 Uiso 1 1 calc R
S21 S 0.41832(6) 0.33800(7) 0.71368(5) 0.03215(19) Uani 1 1 d .
N21 N 0.23628(19) 0.4268(2) 0.62583(15) 0.0250(5) Uani 1 1 d .
C21 C 0.3161(2) 0.4336(3) 0.69101(19) 0.0256(6) Uani 1 1 d .
N22 N 0.2949(2) 0.5262(2) 0.74132(16) 0.0281(6) Uani 1 1 d .
C22 C 0.1658(2) 0.5156(3) 0.6356(2) 0.0293(7) Uani 1 1 d .
H22 H 0.1035 0.5304 0.5982 0.035 Uiso 1 1 calc R
C23 C 0.2016(3) 0.5771(3) 0.7077(2) 0.0316(7) Uani 1 1 d .
H23 H 0.1692 0.6432 0.7314 0.038 Uiso 1 1 calc R
C24 C 0.3616(3) 0.5677(3) 0.8191(2) 0.0427(9) Uani 1 1 d .
H24A H 0.3695 0.5047 0.8634 0.064 Uiso 1 1 calc R
H24B H 0.3302 0.6371 0.8436 0.064 Uiso 1 1 calc R
H24C H 0.4299 0.5888 0.8023 0.064 Uiso 1 1 calc R

loop_
_atom_site_aniso_label
_atom_site_aniso_U_11
_atom_site_aniso_U_22
_atom_site_aniso_U_33
_atom_site_aniso_U_23
_atom_site_aniso_U_13
_atom_site_aniso_U_12
Rh1 0.02457(15) 0.02930(15) 0.03478(15) 0.00095(10) 0.00477(10) 0.00146(10)
Cl1 0.0492(6) 0.0515(6) 0.0535(6) -0.0088(4) 0.0084(4) 0.0131(5)
P1 0.0282(4) 0.0315(4) 0.0298(4) 0.0018(3) 0.0040(3) 0.0032(3)
F1 0.0513(13) 0.0410(12) 0.0441(11) -0.0101(9) 0.0071(10) -0.0037(10)
O1 0.0507(16) 0.0471(16) 0.0529(16) 0.0075(12) 0.0242(13) 0.0053(13)
C1 0.0310(18) 0.0248(17) 0.053(2) 0.0054(15) 0.0042(16) 0.0016(14)
C4 0.0363(18) 0.0240(15) 0.0263(15) -0.0009(12) 0.0017(13) 0.0028(13)
Cl2 0.0638(7) 0.0393(5) 0.0498(5) 0.0041(4) 0.0113(5) 0.0079(4)
F2 0.0404(12) 0.0677(15) 0.0387(11) -0.0018(10) 0.0155(9) -0.0036(11)
O2 0.0451(16) 0.0449(16) 0.079(2) -0.0155(14) 0.0033(14) -0.0070(13)
C2 0.0264(18) 0.040(2) 0.050(2) -0.0018(16) 0.0051(15) 0.0053(16)
Cl3 0.0577(6) 0.0509(6) 0.0435(5) -0.0029(4) 0.0131(4) -0.0063(5)
F3 0.0531(14) 0.0407(12) 0.0557(13) -0.0090(10) -0.0091(11) -0.0021(10)
C3 0.043(2) 0.043(2) 0.0284(17) -0.0051(14) -0.0025(14) 0.0057(16)
F4 0.0435(12) 0.0492(13) 0.0514(12) 0.0131(10) 0.0209(10) 0.0047(10)
F5 0.0416(12) 0.0453(12) 0.0495(12) 0.0037(9) -0.0019(9) 0.0157(10)
F6 0.0432(12) 0.0413(12) 0.0518(12) 0.0181(9) 0.0004(9) 0.0097(10)
S11 0.0329(5) 0.0362(5) 0.0406(5) -0.0086(4) 0.0127(4) -0.0025(4)
N11 0.0284(14) 0.0221(13) 0.0290(13) -0.0005(10) 0.0035(11) 0.0012(11)
C11 0.0291(17) 0.0265(16) 0.0269(15) -0.0033(12) 0.0018(12) -0.0001(13)
N12 0.0344(15) 0.0234(13) 0.0342(14) 0.0010(11) 0.0006(11) 0.0018(12)
C12 0.0289(17) 0.0370(18) 0.0318(16) -0.0047(14) 0.0053(13) -0.0047(14)
C13 0.0371(19) 0.0330(18) 0.0361(17) 0.0015(14) 0.0065(14) -0.0089(15)
C14 0.050(2) 0.0296(19) 0.058(2) 0.0015(16) 0.0016(18) 0.0084(17)
S21 0.0297(4) 0.0375(5) 0.0285(4) 0.0010(3) 0.0003(3) 0.0063(4)
N21 0.0267(14) 0.0236(13) 0.0244(12) -0.0012(10) 0.0009(10) 0.0002(10)
C21 0.0247(15) 0.0280(16) 0.0245(14) 0.0019(12) 0.0048(11) -0.0022(12)
N22 0.0293(14) 0.0284(14) 0.0264(13) -0.0018(10) 0.0030(10) -0.0016(11)
C22 0.0272(16) 0.0277(16) 0.0329(16) -0.0006(13) 0.0028(13) 0.0036(13)
C23 0.0319(18) 0.0292(16) 0.0342(17) -0.0006(13) 0.0068(13) 0.0052(14)
C24 0.047(2) 0.043(2) 0.0358(18) -0.0128(15) -0.0053(16) -0.0046(17)

loop_
_atom_type_symbol
_atom_type_description
_atom_type_scat_dispersion_real
_atom_type_scat_dispersion_imag
_atom_type_scat_source
C C 0.0033 0.0016 'International Tables Vol C Tables 4.2.6.8 and 6.1.1.4'
H H 0.0000 0.0000 'International Tables Vol C Tables 4.2.6.8 and 6.1.1.4'
N N 0.0061 0.0033 'International Tables Vol C Tables 4.2.6.8 and 6.1.1.4'
O O 0.0106 0.0060 'International Tables Vol C Tables 4.2.6.8 and 6.1.1.4'
F F 0.0171 0.0103 'International Tables Vol C Tables 4.2.6.8 and 6.1.1.4'
P P 0.1023 0.0942 'International Tables Vol C Tables 4.2.6.8 and 6.1.1.4'
S S 0.1246 0.1234 'International Tables Vol C Tables 4.2.6.8 and 6.1.1.4'
Cl Cl 0.1484 0.1585 'International Tables Vol C Tables 4.2.6.8 and 6.1.1.4'
Rh Rh -1.1178 0.9187 'International Tables Vol C Tables 4.2.6.8 and 6.1.1.4'

loop_
_exptl_crystal_face_index_h
_exptl_crystal_face_index_k
_exptl_crystal_face_index_l
_exptl_crystal_face_perp_dist
1 0 0 0.050
-1 0 0 0.030
0 1 0 0.100
0 -1 0 0.120
0 0 1 0.150
0 0 -1 0.150
0 3 4 0.113
0 2 -1 0.108
-1 -14 15 0.142
0 -4 -5 0.134
-2 -1 0 0.048

loop_
_geom_angle_atom_site_label_1
_geom_angle_atom_site_label_2
_geom_angle_atom_site_label_3
_geom_angle
C2 Rh1 C1 92.41(15)
C2 Rh1 S11 177.80(11)
C1 Rh1 S11 87.33(11)
C2 Rh1 S21 85.05(11)
C1 Rh1 S21 176.39(11)
S11 Rh1 S21 95.11(3)
F6 P1 F3 90.25(13)
F6 P1 F2 90.39(12)
F3 P1 F2 90.23(13)
F6 P1 F4 90.53(12)
F3 P1 F4 90.32(13)
F2 P1 F4 178.93(13)
F6 P1 F1 90.63(12)
F3 P1 F1 179.11(13)
F2 P1 F1 89.63(12)
F4 P1 F1 89.80(12)
F6 P1 F5 179.69(13)
F3 P1 F5 89.70(12)
F2 P1 F5 89.92(12)
F4 P1 F5 89.16(12)
F1 P1 F5 89.42(12)
O1 C1 Rh1 178.5(3)
N11 C4 N21 111.4(2)
O2 C2 Rh1 177.4(3)
Cl2 C3 Cl3 110.8(2)
Cl2 C3 Cl1 110.2(2)
Cl3 C3 Cl1 110.67(19)
C11 S11 Rh1 107.75(11)
C11 N11 C12 109.8(3)
C11 N11 C4 124.9(3)
C12 N11 C4 125.3(3)
N12 C11 N11 105.9(3)
N12 C11 S11 125.6(2)
N11 C11 S11 128.4(2)
C11 N12 C13 110.1(3)
C11 N12 C14 125.6(3)
C13 N12 C14 124.2(3)
C13 C12 N11 106.6(3)
C12 C13 N12 107.5(3)
C21 S21 Rh1 104.18(10)
C21 N21 C22 109.9(2)
C21 N21 C4 126.0(3)
C22 N21 C4 123.9(2)
N22 C21 N21 105.9(3)
N22 C21 S21 125.4(2)
N21 C21 S21 128.4(2)
C21 N22 C23 109.8(3)
C21 N22 C24 124.8(3)
C23 N22 C24 125.3(3)
C23 C22 N21 107.2(3)
C22 C23 N22 107.2(3)

loop_
_geom_bond_atom_site_label_1
_geom_bond_atom_site_label_2
_geom_bond_distance
Rh1 C2 1.866(4)
Rh1 C1 1.866(4)
Rh1 S11 2.3751(10)
Rh1 S21 2.3950(10)
Cl1 C3 1.759(4)
P1 F6 1.590(2)
P1 F3 1.592(2)
P1 F2 1.598(2)
P1 F4 1.601(2)
P1 F1 1.600(2)
P1 F5 1.609(2)
O1 C1 1.134(4)
C4 N11 1.455(4)
C4 N21 1.459(4)
Cl2 C3 1.751(4)
O2 C2 1.138(4)
Cl3 C3 1.759(4)
S11 C11 1.717(3)
N11 C11 1.356(4)
N11 C12 1.387(4)
C11 N12 1.340(4)
N12 C13 1.379(4)
N12 C14 1.460(4)
C12 C13 1.341(5)
S21 C21 1.716(3)
N21 C21 1.356(4)
N21 C22 1.379(4)
C21 N22 1.348(4)
N22 C23 1.385(4)
N22 C24 1.467(4)
C22 C23 1.342(4)
